data_4120526
loop_
_publ_author_name
'Correa, Arkaitz'
'Le\'on, Thierry'
'Martin, Ruben'

_publ_section_title
;
 Ni-Catalyzed Carboxylation of C(sp(2))- and C(sp(3))-O Bonds with CO2.
;
_journal_issue 3
_journal_name_full 'Journal of the American Chemical Society'
_journal_page_first 1062
_journal_page_last 1069
_journal_paper_doi 10.1021/ja410883p
_journal_volume 136
_journal_year 2014
_chemical_formula_sum 'C16 H16 O4'
_chemical_formula_weight 272.29
_chemical_name_systematic
; 
 ? 
;
_space_group_IT_number 14
_symmetry_cell_setting monoclinic
_symmetry_space_group_name_Hall '-P 2yn'
_symmetry_space_group_name_H-M 'P 1 21/n 1'
_atom_sites_solution_hydrogens geom
_atom_sites_solution_primary direct
_atom_sites_solution_secondary difmap
_audit_creation_method SHELXL-97
_cell_angle_alpha 90.00
_cell_angle_beta 97.168(2)
_cell_angle_gamma 90.00
_cell_formula_units_Z 4
_cell_length_a 10.3966(8)
_cell_length_b 6.3555(4)
_cell_length_c 21.0408(16)
_cell_measurement_reflns_used 9929
_cell_measurement_temperature 100(2)
_cell_measurement_theta_max 29.94
_cell_measurement_theta_min 2.31
_cell_volume 1379.42(17)
_computing_cell_refinement 'Bruker APEX2 v2011.4-0'
_computing_data_collection 'Bruker APEX2 v2011.4-0'
_computing_data_reduction 'Bruker SAINT V7.60A'
_computing_molecular_graphics 'Bruker SHELXTL'
_computing_publication_material 'Bruker SHELXTL'
_computing_structure_refinement 'SHELXS-97 (Sheldrick, 2008)'
_computing_structure_solution Sir2011
_diffrn_ambient_temperature 100(2)
_diffrn_detector_area_resol_mean 512
_diffrn_detector_type '4K CCD area detector APEX II'
_diffrn_measured_fraction_theta_full 0.998
_diffrn_measured_fraction_theta_max 0.923
_diffrn_measurement_device_type 'APEX DUO Kappa 4-axis goniometer'
_diffrn_measurement_method
;
 Fullsphere data collection, phi and omega scans
;
_diffrn_measurement_specimen_support 'magnetic support whith MicroMount'
_diffrn_radiation_monochromator 'Quazar MX Multilayer Optics'
_diffrn_radiation_type MoK\a
_diffrn_radiation_wavelength 0.71073
_diffrn_reflns_av_R_equivalents 0.0253
_diffrn_reflns_av_sigmaI/netI 0.0169
_diffrn_reflns_limit_h_max 14
_diffrn_reflns_limit_h_min -14
_diffrn_reflns_limit_k_max 8
_diffrn_reflns_limit_k_min -8
_diffrn_reflns_limit_l_max 27
_diffrn_reflns_limit_l_min -29
_diffrn_reflns_number 23801
_diffrn_reflns_theta_full 25.00
_diffrn_reflns_theta_max 30.27
_diffrn_reflns_theta_min 1.95
_diffrn_source 'Micorfocus source E025 IuS'
_diffrn_source_current 0.6
_diffrn_source_power 50
_diffrn_source_size '0.2 mm x 0.2 mm fine focus'
_diffrn_source_type 'Bruker APEX DUO'
_exptl_absorpt_coefficient_mu 0.094
_exptl_absorpt_correction_T_max 0.9907
_exptl_absorpt_correction_T_min 0.9679
_exptl_absorpt_correction_type empirical
_exptl_absorpt_process_details
; 
 SADABS Version 2008/1 Bruker-Nonius
 Blessing, Acta Cryst. (1995) A51 33-38
;
_exptl_crystal_colour colourless
_exptl_crystal_density_diffrn 1.311
_exptl_crystal_density_method 'not measured'
_exptl_crystal_description block
_exptl_crystal_F_000 576
_exptl_crystal_size_max 0.35
_exptl_crystal_size_mid 0.15
_exptl_crystal_size_min 0.10
_refine_diff_density_max 0.776
_refine_diff_density_min -0.307
_refine_diff_density_rms 0.069
_refine_ls_extinction_method none
_refine_ls_goodness_of_fit_ref 1.074
_refine_ls_hydrogen_treatment noref
_refine_ls_matrix_type full
_refine_ls_number_parameters 197
_refine_ls_number_reflns 3797
_refine_ls_number_restraints 6
_refine_ls_restrained_S_all 1.075
_refine_ls_R_factor_all 0.0706
_refine_ls_R_factor_gt 0.0606
_refine_ls_shift/su_max 0.000
_refine_ls_shift/su_mean 0.000
_refine_ls_structure_factor_coef Fsqd
_refine_ls_weighting_details 'calc w=1/[\s^2^(Fo^2^)+(0.0978P)^2^+0.8941P] where P=(Fo^2^+2Fc^2^)/3'
_refine_ls_weighting_scheme calc
_refine_ls_wR_factor_gt 0.1747
_refine_ls_wR_factor_ref 0.1842
_reflns_number_gt 3144
_reflns_number_total 3797
_reflns_threshold_expression >2sigma(I)
_cod_data_source_file ja410883p_si_001.cif
_cod_data_source_block mo_acn742b_0m
_cod_depositor_comments
;
The following automatic conversions were performed:
'_diffrn_measurement_specimen_suppport' tag replaced with
'_diffrn_measurement_specimen_support'.

Automatic conversion script
Id: cif_correct_tags 1440 2010-10-19 06:21:57Z saulius 

The following automatic conversions were performed:

'_symmetry_cell_setting' value 'Monoclinic' changed to 'monoclinic'
according to
/usr/data/users/saulius/automatic-downloads/current/ACS/lib/dictionaries/cif_core.dic
dictionary named 'cif_core.dic' version 2.4.2 from 2011-04-26.

Automatic conversion script
Id: cif_fix_values 2281 2013-09-26 08:29:07Z andrius 
;
_cod_original_sg_symbol_H-M P2(1)/n
_cod_database_code 4120526

loop_
_symmetry_equiv_pos_as_xyz
'x, y, z'
'-x+1/2, y+1/2, -z+1/2'
'-x, -y, -z'
'x-1/2, -y-1/2, z-1/2'

loop_
_atom_site_label
_atom_site_type_symbol
_atom_site_fract_x
_atom_site_fract_y
_atom_site_fract_z
_atom_site_U_iso_or_equiv
_atom_site_adp_type
_atom_site_occupancy
_atom_site_symmetry_multiplicity
_atom_site_calc_flag
_atom_site_refinement_flags
_atom_site_disorder_assembly
_atom_site_disorder_group
O1 O 0.46707(11) 0.17973(19) 0.05334(6) 0.0269(3) Uani 1 1 d . . .
O2 O 0.63805(12) 0.16571(19) -0.00183(6) 0.0281(3) Uani 1 1 d . . .
H2 H 0.6005 0.0557 -0.0165 0.042 Uiso 1 1 calc R . .
O3 O 0.88502(11) 1.10806(19) 0.13388(6) 0.0272(3) Uani 1 1 d . . .
O4 O 1.01039(12) 0.9466(2) 0.21399(7) 0.0365(3) Uani 1 1 d . . .
C1 C 0.57086(14) 0.2525(2) 0.03915(7) 0.0217(3) Uani 1 1 d . . .
C2 C 0.62574(14) 0.4501(2) 0.06875(7) 0.0213(3) Uani 1 1 d . . .
C3 C 0.56103(14) 0.5513(2) 0.11285(7) 0.0209(3) Uani 1 1 d . . .
H3 H 0.4826 0.4936 0.1240 0.025 Uiso 1 1 calc R . .
C4 C 0.60999(13) 0.7408(2) 0.14190(7) 0.0200(3) Uani 1 1 d . . .
C5 C 0.54323(14) 0.8498(3) 0.18642(8) 0.0239(3) Uani 1 1 d . . .
H5 H 0.4649 0.7935 0.1982 0.029 Uiso 1 1 calc R . .
C6 C 0.59043(15) 1.0353(3) 0.21270(8) 0.0259(3) Uani 1 1 d . . .
H6 H 0.5442 1.1079 0.2422 0.031 Uiso 1 1 calc R . .
C7 C 0.70790(15) 1.1197(3) 0.19624(8) 0.0245(3) Uani 1 1 d . . .
H7 H 0.7407 1.2485 0.2146 0.029 Uiso 1 1 calc R . .
C8 C 0.77341(14) 1.0154(2) 0.15393(7) 0.0221(3) Uani 1 1 d . . .
C9 C 0.72820(14) 0.8237(2) 0.12491(7) 0.0207(3) Uani 1 1 d . . .
C10 C 0.79329(15) 0.7159(3) 0.07951(8) 0.0240(3) Uani 1 1 d . . .
H10 H 0.8723 0.7704 0.0680 0.029 Uiso 1 1 calc R . .
C11 C 0.74331(15) 0.5335(3) 0.05196(8) 0.0242(3) Uani 1 1 d . . .
H11 H 0.7877 0.4626 0.0214 0.029 Uiso 1 1 calc R . .
C12 C 1.00112(15) 1.0599(3) 0.16838(8) 0.0244(3) Uani 1 1 d . A .
C13 C 1.11286(15) 1.1655(3) 0.14020(8) 0.0288(4) Uani 1 1 d D . .
C14 C 1.0982(3) 1.4077(4) 0.14208(15) 0.0368(6) Uani 0.80 1 d PD A 1
H14A H 1.0958 1.4534 0.1864 0.055 Uiso 0.80 1 calc PR A 1
H14B H 1.0175 1.4491 0.1159 0.055 Uiso 0.80 1 calc PR A 1
H14C H 1.1719 1.4738 0.1251 0.055 Uiso 0.80 1 calc PR A 1
C15 C 1.1105(3) 1.0937(7) 0.07140(15) 0.0520(9) Uani 0.80 1 d PD A 1
H15A H 1.1844 1.1548 0.0532 0.078 Uiso 0.80 1 calc PR A 1
H15B H 1.0296 1.1400 0.0464 0.078 Uiso 0.80 1 calc PR A 1
H15C H 1.1160 0.9398 0.0701 0.078 Uiso 0.80 1 calc PR A 1
C16 C 1.2394(3) 1.1038(6) 0.18005(16) 0.0458(8) Uani 0.80 1 d PD A 1
H16A H 1.2368 1.1459 0.2247 0.069 Uiso 0.80 1 calc PR A 1
H16B H 1.3118 1.1747 0.1633 0.069 Uiso 0.80 1 calc PR A 1
H16C H 1.2510 0.9511 0.1779 0.069 Uiso 0.80 1 calc PR A 1
C14' C 1.0810(12) 1.3872(17) 0.1171(6) 0.0368(6) Uani 0.20 1 d PD A 2
H14D H 1.0176 1.4489 0.1425 0.055 Uiso 0.20 1 calc PR A 2
H14E H 1.0446 1.3838 0.0719 0.055 Uiso 0.20 1 calc PR A 2
H14F H 1.1602 1.4724 0.1221 0.055 Uiso 0.20 1 calc PR A 2
C15' C 1.1476(16) 1.029(2) 0.0837(7) 0.0520(9) Uani 0.20 1 d PD A 2
H15D H 1.2250 1.0870 0.0678 0.078 Uiso 0.20 1 calc PR A 2
H15E H 1.0750 1.0308 0.0491 0.078 Uiso 0.20 1 calc PR A 2
H15F H 1.1646 0.8846 0.0983 0.078 Uiso 0.20 1 calc PR A 2
C16' C 1.2291(15) 1.172(2) 0.1917(6) 0.0458(8) Uani 0.20 1 d PD A 2
H16D H 1.2493 1.0292 0.2074 0.069 Uiso 0.20 1 calc PR A 2
H16E H 1.2091 1.2609 0.2272 0.069 Uiso 0.20 1 calc PR A 2
H16F H 1.3040 1.2300 0.1736 0.069 Uiso 0.20 1 calc PR A 2

loop_
_atom_site_aniso_label
_atom_site_aniso_U_11
_atom_site_aniso_U_22
_atom_site_aniso_U_33
_atom_site_aniso_U_23
_atom_site_aniso_U_13
_atom_site_aniso_U_12
O1 0.0257(6) 0.0241(6) 0.0303(6) -0.0011(5) 0.0017(4) -0.0010(4)
O2 0.0295(6) 0.0241(6) 0.0305(6) -0.0051(5) 0.0034(5) 0.0016(5)
O3 0.0198(5) 0.0285(6) 0.0327(6) 0.0069(5) 0.0006(4) -0.0030(4)
O4 0.0238(6) 0.0430(8) 0.0424(7) 0.0176(6) 0.0029(5) 0.0017(5)
C1 0.0223(7) 0.0200(7) 0.0220(7) 0.0019(5) -0.0010(5) 0.0032(5)
C2 0.0202(7) 0.0197(7) 0.0231(7) 0.0019(5) -0.0005(5) 0.0017(5)
C3 0.0172(6) 0.0198(7) 0.0251(7) 0.0018(5) 0.0005(5) 0.0008(5)
C4 0.0165(6) 0.0200(7) 0.0229(7) 0.0022(5) 0.0003(5) 0.0021(5)
C5 0.0172(6) 0.0250(8) 0.0294(7) -0.0007(6) 0.0032(5) 0.0023(5)
C6 0.0219(7) 0.0258(8) 0.0297(8) -0.0035(6) 0.0019(6) 0.0033(6)
C7 0.0221(7) 0.0213(7) 0.0285(7) -0.0013(6) -0.0037(6) 0.0008(6)
C8 0.0165(6) 0.0214(7) 0.0274(7) 0.0043(6) -0.0009(5) -0.0009(5)
C9 0.0170(6) 0.0210(7) 0.0232(7) 0.0038(5) -0.0005(5) 0.0023(5)
C10 0.0191(7) 0.0256(8) 0.0277(7) 0.0025(6) 0.0048(5) 0.0001(6)
C11 0.0223(7) 0.0256(8) 0.0251(7) 0.0002(6) 0.0050(5) 0.0023(6)
C12 0.0195(7) 0.0235(7) 0.0303(7) 0.0013(6) 0.0032(6) 0.0017(5)
C13 0.0203(7) 0.0318(9) 0.0348(8) 0.0046(7) 0.0059(6) 0.0008(6)
C14 0.0264(11) 0.0297(11) 0.0528(18) 0.0030(12) -0.0009(12) 0.0001(9)
C15 0.044(2) 0.072(3) 0.0435(16) -0.0094(16) 0.0211(13) -0.0132(15)
C16 0.0216(10) 0.055(2) 0.0611(18) 0.0177(15) 0.0065(11) 0.0091(13)
C14' 0.0264(11) 0.0297(11) 0.0528(18) 0.0030(12) -0.0009(12) 0.0001(9)
C15' 0.044(2) 0.072(3) 0.0435(16) -0.0094(16) 0.0211(13) -0.0132(15)
C16' 0.0216(10) 0.055(2) 0.0611(18) 0.0177(15) 0.0065(11) 0.0091(13)

loop_
_atom_type_symbol
_atom_type_description
_atom_type_scat_dispersion_real
_atom_type_scat_dispersion_imag
_atom_type_scat_source
C C 0.0033 0.0016 'International Tables Vol C Tables 4.2.6.8 and 6.1.1.4'
H H 0.0000 0.0000 'International Tables Vol C Tables 4.2.6.8 and 6.1.1.4'
O O 0.0106 0.0060 'International Tables Vol C Tables 4.2.6.8 and 6.1.1.4'

loop_
_geom_angle_atom_site_label_1
_geom_angle_atom_site_label_2
_geom_angle_atom_site_label_3
_geom_angle
C12 O3 C8 116.96(12)
O1 C1 O2 123.76(15)
O1 C1 C2 120.91(14)
O2 C1 C2 115.33(13)
C3 C2 C11 120.28(14)
C3 C2 C1 119.02(14)
C11 C2 C1 120.71(14)
C2 C3 C4 120.69(14)
C5 C4 C3 121.51(14)
C5 C4 C9 119.71(14)
C3 C4 C9 118.77(13)
C6 C5 C4 120.60(14)
C5 C6 C7 120.32(15)
C8 C7 C6 119.56(15)
C7 C8 O3 119.33(14)
C7 C8 C9 122.38(14)
O3 C8 C9 118.09(14)
C10 C9 C8 123.14(14)
C10 C9 C4 119.42(14)
C8 C9 C4 117.42(14)
C11 C10 C9 120.51(14)
C10 C11 C2 120.33(14)
O4 C12 O3 122.72(15)
O4 C12 C13 126.09(15)
O3 C12 C13 111.19(13)
C14' C13 C15 89.8(5)
C14' C13 C16' 109.0(7)
C15 C13 C16' 127.3(6)
C14' C13 C16 123.8(5)
C15 C13 C16 111.0(2)
C16' C13 C16 19.5(5)
C14' C13 C12 112.8(5)
C15 C13 C12 108.49(19)
C16' C13 C12 108.2(7)
C16 C13 C12 108.73(19)
C14' C13 C14 20.6(4)
C15 C13 C14 109.5(2)
C16' C13 C14 91.5(6)
C16 C13 C14 108.9(2)
C12 C13 C14 110.19(16)
C14' C13 C15' 109.6(7)
C15 C13 C15' 22.4(6)
C16' C13 C15' 108.8(7)
C16 C13 C15' 90.6(6)
C12 C13 C15' 108.4(7)
C14 C13 C15' 127.4(7)

loop_
_geom_bond_atom_site_label_1
_geom_bond_atom_site_label_2
_geom_bond_distance
O1 C1 1.2442(19)
O2 C1 1.2986(19)
O3 C12 1.3633(19)
O3 C8 1.4119(18)
O4 C12 1.194(2)
C1 C2 1.484(2)
C2 C3 1.372(2)
C2 C11 1.417(2)
C3 C4 1.417(2)
C4 C5 1.414(2)
C4 C9 1.423(2)
C5 C6 1.367(2)
C6 C7 1.416(2)
C7 C8 1.359(2)
C8 C9 1.416(2)
C9 C10 1.415(2)
C10 C11 1.369(2)
C12 C13 1.524(2)
C13 C14' 1.513(11)
C13 C15 1.515(3)
C13 C16' 1.520(12)
C13 C16 1.520(3)
C13 C14 1.548(3)
C13 C15' 1.549(11)

loop_
_geom_torsion_atom_site_label_1
_geom_torsion_atom_site_label_2
_geom_torsion_atom_site_label_3
_geom_torsion_atom_site_label_4
_geom_torsion
O1 C1 C2 C3 0.7(2)
O2 C1 C2 C3 -179.66(13)
O1 C1 C2 C11 -179.36(14)
O2 C1 C2 C11 0.2(2)
C11 C2 C3 C4 0.4(2)
C1 C2 C3 C4 -179.66(13)
C2 C3 C4 C5 178.62(14)
C2 C3 C4 C9 -0.5(2)
C3 C4 C5 C6 -178.34(14)
C9 C4 C5 C6 0.8(2)
C4 C5 C6 C7 -0.8(2)
C5 C6 C7 C8 0.2(2)
C6 C7 C8 O3 175.13(13)
C6 C7 C8 C9 0.4(2)
C12 O3 C8 C7 91.58(18)
C12 O3 C8 C9 -93.45(17)
C7 C8 C9 C10 178.26(15)
O3 C8 C9 C10 3.5(2)
C7 C8 C9 C4 -0.4(2)
O3 C8 C9 C4 -175.16(12)
C5 C4 C9 C10 -178.89(14)
C3 C4 C9 C10 0.2(2)
C5 C4 C9 C8 -0.2(2)
C3 C4 C9 C8 178.91(13)
C8 C9 C10 C11 -178.49(14)
C4 C9 C10 C11 0.1(2)
C9 C10 C11 C2 -0.2(2)
C3 C2 C11 C10 -0.1(2)
C1 C2 C11 C10 -179.99(14)
C8 O3 C12 O4 -0.7(2)
C8 O3 C12 C13 178.31(13)
O4 C12 C13 C14' -141.6(5)
O3 C12 C13 C14' 39.5(5)
O4 C12 C13 C15 120.5(2)
O3 C12 C13 C15 -58.4(2)
O4 C12 C13 C16' -20.9(6)
O3 C12 C13 C16' 160.2(6)
O4 C12 C13 C16 -0.3(3)
O3 C12 C13 C16 -179.26(19)
O4 C12 C13 C14 -119.6(2)
O3 C12 C13 C14 61.5(2)
O4 C12 C13 C15' 96.9(6)
O3 C12 C13 C15' -82.1(6)
